data_4001490
loop_
_publ_author_name
'Herv\'e, Katel'
'Cador, Olivier'
'Golhen, St\'ephane'
'Costuas, Karine'
'Halet, Jean-Fran\,cois'
'Shirahata, Takashi'
'Muto, Tsuyoshi'
'Imakubo, Tatsuro'
'Miyazaki, Akira'
'Ouahab, Lahc\`ene'

_publ_section_title
;
 Iodine Substituted Tetrathiafulvalene Radical Cation Salts with
 [M(isoq)2(NCS)4]-Anions where M = CrIII, GaIII:&#x00A0; Role of
 I&#x00B7;&#x00B7;&#x00B7;S and S&#x00B7;&#x00B7;&#x00B7;S Contacts on
 Structural and Magnetic Properties
;
_journal_issue 3
_journal_name_full 'Chemistry of Materials'
_journal_page_first 790
_journal_paper_doi 10.1021/cm052199q
_journal_volume 18
_journal_year 2006
_chemical_formula_sum 'C38 H22 Ga I4 N6 S12 Se4'
_chemical_formula_weight 1840.50
_chemical_name_systematic
;
 ?
;
_space_group_IT_number 2
_symmetry_cell_setting triclinic
_symmetry_space_group_name_Hall '-P 1'
_symmetry_space_group_name_H-M 'P -1'
_atom_sites_solution_hydrogens geom
_atom_sites_solution_primary direct
_atom_sites_solution_secondary difmap
_audit_creation_method SHELXL-97
_cell_angle_alpha 100.8940(10)
_cell_angle_beta 97.0140(10)
_cell_angle_gamma 99.1160(10)
_cell_formula_units_Z 1
_cell_length_a 10.7190(3)
_cell_length_b 11.4100(3)
_cell_length_c 11.4330(3)
_cell_measurement_reflns_used 6026
_cell_measurement_temperature 293(2)
_cell_measurement_theta_max 27.485
_cell_measurement_theta_min 0.998
_cell_volume 1338.98(6)
_computing_cell_refinement 'HKL Scalepack (Otwinowski & Minor 1997)'
_computing_data_collection 'Collect (Nonius BV, 1997-2000)'
_computing_data_reduction 'HKL Denzo and Scalepack (Otwinowski & Minor 1997)'
_computing_structure_refinement 'SHELXL-97 (Sheldrick, 1997)'
_computing_structure_solution 'SHELXL-97 (Sheldrick, 1997)'
_diffrn_ambient_temperature 293(2)
_diffrn_detector_area_resol_mean 9
_diffrn_measured_fraction_theta_full 0.998
_diffrn_measured_fraction_theta_max 0.998
_diffrn_measurement_device_type KappaCCD
_diffrn_measurement_method CCD
_diffrn_radiation_monochromator 'horizonally mounted graphite crystal'
_diffrn_radiation_source 'fine-focus sealed tube'
_diffrn_radiation_type MoK\a
_diffrn_radiation_wavelength 0.71073
_diffrn_reflns_av_R_equivalents 0.0210
_diffrn_reflns_av_sigmaI/netI 0.0412
_diffrn_reflns_limit_h_max 13
_diffrn_reflns_limit_h_min -13
_diffrn_reflns_limit_k_max 14
_diffrn_reflns_limit_k_min -14
_diffrn_reflns_limit_l_max 14
_diffrn_reflns_limit_l_min -14
_diffrn_reflns_number 11346
_diffrn_reflns_theta_full 27.51
_diffrn_reflns_theta_max 27.51
_diffrn_reflns_theta_min 2.87
_exptl_absorpt_coefficient_mu 6.043
_exptl_absorpt_correction_type none
_exptl_crystal_colour black
_exptl_crystal_density_diffrn 2.282
_exptl_crystal_density_method 'not measured'
_exptl_crystal_description cube
_exptl_crystal_F_000 863
_exptl_crystal_size_max 0.16
_exptl_crystal_size_mid 0.14
_exptl_crystal_size_min 0.6
_refine_diff_density_max 3.138
_refine_diff_density_min -1.551
_refine_diff_density_rms 0.172
_refine_ls_extinction_method none
_refine_ls_goodness_of_fit_ref 1.051
_refine_ls_hydrogen_treatment mixed
_refine_ls_matrix_type full
_refine_ls_number_parameters 295
_refine_ls_number_reflns 6130
_refine_ls_number_restraints 0
_refine_ls_restrained_S_all 1.051
_refine_ls_R_factor_all 0.0684
_refine_ls_R_factor_gt 0.0522
_refine_ls_shift/su_max 0.001
_refine_ls_shift/su_mean 0.000
_refine_ls_structure_factor_coef Fsqd
_refine_ls_weighting_details 'calc w=1/[\s^2^(Fo^2^)+(0.0843P)^2^+4.1255P] where P=(Fo^2^+2Fc^2^)/3'
_refine_ls_weighting_scheme calc
_refine_ls_wR_factor_gt 0.1448
_refine_ls_wR_factor_ref 0.1579
_reflns_number_gt 4761
_reflns_number_total 6130
_reflns_threshold_expression >2sigma(I)
_cod_data_source_file cm052199qsi20051128_120741.cif
_cod_data_source_block 4b
_cod_depositor_comments
;
The following automatic conversions were performed:

'_exptl_absorpt_correction_type' value 'None' changed to 'none'
according to /home/saulius/struct/CIF-dictionaries/cif_core.dic
dictionary named 'cif_core.dic' version 2.4.1 from 2010-06-29.

Automatic conversion script
Id: cif_fix_values 1715 2011-07-08 13:25:40Z adriana 
;
_cod_original_sg_symbol_H-M P-1
_cod_database_code 4001490

loop_
_symmetry_equiv_pos_as_xyz
'x, y, z'
'-x, -y, -z'

loop_
_atom_site_label
_atom_site_type_symbol
_atom_site_fract_x
_atom_site_fract_y
_atom_site_fract_z
_atom_site_U_iso_or_equiv
_atom_site_adp_type
_atom_site_occupancy
_atom_site_symmetry_multiplicity
_atom_site_calc_flag
_atom_site_refinement_flags
Ga Ga 0.0000 0.0000 0.0000 0.0374(2) Uani 1 2 d S
C1 C -0.0807(7) 0.0228(6) 0.2424(6) 0.0423(14) Uani 1 1 d .
H1 H 0.0041 0.0617 0.2672 0.051 Uiso 1 1 calc R
C2 C -0.1631(7) 0.0142(6) 0.3309(6) 0.0424(14) Uani 1 1 d .
C3 C -0.1161(8) 0.0662(7) 0.4534(6) 0.0527(17) Uani 1 1 d .
H3 H -0.0315 0.1056 0.4778 0.063 Uiso 1 1 calc R
C4 C -0.1988(8) 0.0572(8) 0.5366(7) 0.0566(18) Uani 1 1 d .
H4 H -0.1703 0.0917 0.6178 0.068 Uiso 1 1 calc R
C5 C -0.3269(9) -0.0046(8) 0.4980(7) 0.061(2) Uani 1 1 d .
H5 H -0.3813 -0.0118 0.5547 0.073 Uiso 1 1 calc R
C6 C -0.3714(8) -0.0534(8) 0.3803(8) 0.0572(19) Uani 1 1 d .
H6 H -0.4563 -0.0921 0.3563 0.069 Uiso 1 1 calc R
C7 C -0.2884(7) -0.0453(6) 0.2933(6) 0.0439(14) Uani 1 1 d .
C8 C -0.3287(7) -0.0938(7) 0.1683(7) 0.0494(16) Uani 1 1 d .
H8 H -0.4120 -0.1358 0.1405 0.059 Uiso 1 1 calc R
C9 C -0.2467(7) -0.0790(6) 0.0896(6) 0.0473(15) Uani 1 1 d .
H9 H -0.2758 -0.1077 0.0076 0.057 Uiso 1 1 calc R
C10 C -0.2046(7) 0.1260(7) -0.1236(6) 0.0461(15) Uani 1 1 d .
C11 C -0.1111(6) -0.2648(6) -0.1563(5) 0.0386(13) Uani 1 1 d .
C12 C -0.7008(7) -0.3222(6) 0.6122(6) 0.0438(14) Uani 1 1 d .
C13 C -0.5986(7) -0.2777(6) 0.6972(6) 0.0454(15) Uani 1 1 d .
C14 C -0.5052(7) -0.3363(6) 0.5003(6) 0.0467(15) Uani 1 1 d .
C15 C -0.4282(7) -0.3586(6) 0.4158(6) 0.0478(15) Uani 1 1 d .
C16 C -0.3269(7) -0.3906(6) 0.2066(6) 0.0445(14) Uani 1 1 d .
C17 C -0.2252(7) -0.3464(6) 0.2931(6) 0.0456(15) Uani 1 1 d .
C18 C -0.1702(8) -0.4736(8) 0.0624(8) 0.062(2) Uani 1 1 d .
H18A H -0.1761 -0.5391 0.1058 0.074 Uiso 1 1 calc R
H18B H -0.1547 -0.5062 -0.0181 0.074 Uiso 1 1 calc R
C19 C -0.0583(8) -0.3763(9) 0.1250(8) 0.067(2) Uani 1 1 d .
H19A H -0.0485 -0.3146 0.0772 0.080 Uiso 1 1 calc R
H19B H 0.0182 -0.4118 0.1263 0.080 Uiso 1 1 calc R
I1 I -0.89017(5) -0.35863(4) 0.64356(4) 0.05068(15) Uani 1 1 d .
I2 I -0.60357(5) -0.22934(5) 0.88147(4) 0.05952(17) Uani 1 1 d .
S1 S -0.3028(2) 0.2095(2) -0.16637(19) 0.0661(6) Uani 1 1 d .
S2 S -0.1585(2) -0.39882(18) -0.24026(18) 0.0574(5) Uani 1 1 d .
S3 S -0.67104(19) -0.36696(19) 0.46494(16) 0.0529(4) Uani 1 1 d .
S4 S -0.44849(19) -0.2747(2) 0.65270(17) 0.0569(5) Uani 1 1 d .
S7 S -0.3204(2) -0.4224(2) 0.05111(17) 0.0573(5) Uani 1 1 d .
S8 S -0.0668(2) -0.3038(2) 0.2753(2) 0.0682(6) Uani 1 1 d .
N1 N -0.1212(5) -0.0226(5) 0.1272(5) 0.0398(11) Uani 1 1 d .
N2 N -0.1327(6) 0.0682(6) -0.0924(6) 0.0520(14) Uani 1 1 d .
N3 N -0.0762(6) -0.1680(5) -0.0957(5) 0.0485(13) Uani 1 1 d .
Se5 Se -0.49159(7) -0.42644(7) 0.25234(7) 0.0517(2) Uani 1 1 d .
Se6 Se -0.24892(7) -0.33044(7) 0.45634(7) 0.0515(2) Uani 1 1 d .

loop_
_atom_site_aniso_label
_atom_site_aniso_U_11
_atom_site_aniso_U_22
_atom_site_aniso_U_33
_atom_site_aniso_U_23
_atom_site_aniso_U_13
_atom_site_aniso_U_12
Ga 0.0419(5) 0.0375(5) 0.0329(5) 0.0036(4) 0.0106(4) 0.0092(4)
C1 0.045(3) 0.045(3) 0.038(3) 0.009(3) 0.011(3) 0.008(3)
C2 0.049(4) 0.040(3) 0.043(3) 0.008(3) 0.017(3) 0.014(3)
C3 0.054(4) 0.062(4) 0.041(4) 0.008(3) 0.010(3) 0.011(3)
C4 0.062(5) 0.068(5) 0.039(4) 0.007(3) 0.015(3) 0.012(4)
C5 0.070(5) 0.073(5) 0.048(4) 0.015(4) 0.030(4) 0.019(4)
C6 0.049(4) 0.065(5) 0.060(5) 0.006(4) 0.029(4) 0.012(3)
C7 0.044(3) 0.042(3) 0.048(4) 0.008(3) 0.013(3) 0.011(3)
C8 0.036(3) 0.056(4) 0.051(4) 0.003(3) 0.005(3) 0.003(3)
C9 0.044(4) 0.052(4) 0.042(3) 0.004(3) 0.010(3) 0.002(3)
C10 0.047(4) 0.059(4) 0.035(3) 0.011(3) 0.011(3) 0.012(3)
C11 0.034(3) 0.050(4) 0.031(3) 0.003(3) 0.012(2) 0.008(3)
C12 0.052(4) 0.041(3) 0.038(3) 0.004(3) 0.013(3) 0.010(3)
C13 0.053(4) 0.052(4) 0.033(3) 0.005(3) 0.012(3) 0.013(3)
C14 0.056(4) 0.044(3) 0.041(3) 0.006(3) 0.012(3) 0.010(3)
C15 0.055(4) 0.046(4) 0.044(4) 0.008(3) 0.014(3) 0.012(3)
C16 0.048(4) 0.044(3) 0.041(3) 0.004(3) 0.016(3) 0.007(3)
C17 0.053(4) 0.044(3) 0.045(4) 0.011(3) 0.019(3) 0.013(3)
C18 0.064(5) 0.078(5) 0.052(4) 0.012(4) 0.024(4) 0.030(4)
C19 0.055(5) 0.095(6) 0.056(5) 0.021(4) 0.023(4) 0.016(4)
I1 0.0471(3) 0.0530(3) 0.0539(3) 0.0100(2) 0.0136(2) 0.0126(2)
I2 0.0644(3) 0.0734(4) 0.0391(3) 0.0023(2) 0.0112(2) 0.0170(3)
S1 0.0635(13) 0.0880(15) 0.0522(11) 0.0148(10) 0.0030(9) 0.0351(11)
S2 0.0579(11) 0.0495(10) 0.0529(10) -0.0092(8) 0.0100(8) -0.0026(8)
S3 0.0557(10) 0.0621(11) 0.0362(8) 0.0007(7) 0.0082(7) 0.0081(8)
S4 0.0507(10) 0.0723(12) 0.0427(9) 0.0034(8) 0.0079(8) 0.0066(9)
S7 0.0590(11) 0.0698(12) 0.0413(9) 0.0077(8) 0.0083(8) 0.0117(9)
S8 0.0587(12) 0.0706(13) 0.0647(13) -0.0020(10) 0.0196(10) -0.0076(10)
N1 0.042(3) 0.040(3) 0.036(3) 0.002(2) 0.011(2) 0.007(2)
N2 0.054(4) 0.060(4) 0.049(3) 0.016(3) 0.016(3) 0.018(3)
N3 0.054(3) 0.047(3) 0.044(3) 0.006(3) 0.016(3) 0.006(3)
Se5 0.0493(4) 0.0621(4) 0.0437(4) 0.0046(3) 0.0135(3) 0.0137(3)
Se6 0.0513(4) 0.0596(4) 0.0431(4) 0.0057(3) 0.0120(3) 0.0119(3)

loop_
_atom_type_symbol
_atom_type_description
_atom_type_scat_dispersion_real
_atom_type_scat_dispersion_imag
_atom_type_scat_source
C C 0.0033 0.0016 'International Tables Vol C Tables 4.2.6.8 and 6.1.1.4'
I I -0.4742 1.8119 'International Tables Vol C Tables 4.2.6.8 and 6.1.1.4'
S S 0.1246 0.1234 'International Tables Vol C Tables 4.2.6.8 and 6.1.1.4'
N N 0.0061 0.0033 'International Tables Vol C Tables 4.2.6.8 and 6.1.1.4'
Ga Ga 0.2307 1.6083 'International Tables Vol C Tables 4.2.6.8 and 6.1.1.4'
H H 0.0000 0.0000 'International Tables Vol C Tables 4.2.6.8 and 6.1.1.4'
Se Se -0.0929 2.2259 'International Tables Vol C Tables 4.2.6.8 and 6.1.1.4'

loop_
_geom_angle_atom_site_label_1
_geom_angle_atom_site_label_2
_geom_angle_atom_site_label_3
_geom_angle
_geom_angle_site_symmetry_1
_geom_angle_site_symmetry_3
N3 Ga N3 180.0(4) 2 .
N3 Ga N2 89.7(3) 2 .
N3 Ga N2 90.3(3) . .
N3 Ga N2 90.3(3) 2 2
N3 Ga N2 89.7(3) . 2
N2 Ga N2 180.0(5) . 2
N3 Ga N1 90.2(2) 2 2
N3 Ga N1 89.8(2) . 2
N2 Ga N1 90.5(2) . 2
N2 Ga N1 89.5(2) 2 2
N3 Ga N1 89.8(2) 2 .
N3 Ga N1 90.2(2) . .
N2 Ga N1 89.5(2) . .
N2 Ga N1 90.5(2) 2 .
N1 Ga N1 180.0(3) 2 .
N1 C1 C2 121.9(6) . .
N1 C1 H1 119.0 . .
C2 C1 H1 119.0 . .
C7 C2 C3 121.5(6) . .
C7 C2 C1 118.5(6) . .
C3 C2 C1 120.0(7) . .
C4 C3 C2 118.5(7) . .
C4 C3 H3 120.8 . .
C2 C3 H3 120.8 . .
C3 C4 C5 120.0(7) . .
C3 C4 H4 120.0 . .
C5 C4 H4 120.0 . .
C6 C5 C4 121.2(7) . .
C6 C5 H5 119.4 . .
C4 C5 H5 119.4 . .
C5 C6 C7 119.9(8) . .
C5 C6 H6 120.1 . .
C7 C6 H6 120.1 . .
C2 C7 C8 118.1(6) . .
C2 C7 C6 119.0(7) . .
C8 C7 C6 122.9(7) . .
C9 C8 C7 120.1(6) . .
C9 C8 H8 119.9 . .
C7 C8 H8 119.9 . .
C8 C9 N1 121.9(6) . .
C8 C9 H9 119.1 . .
N1 C9 H9 119.1 . .
N2 C10 S1 178.8(7) . .
N3 C11 S2 179.7(6) . .
C13 C12 S3 116.4(5) . .
C13 C12 I1 125.4(5) . .
S3 C12 I1 117.9(4) . .
C12 C13 S4 117.4(5) . .
C12 C13 I2 125.1(5) . .
S4 C13 I2 117.1(4) . .
C15 C14 S3 122.4(6) . .
C15 C14 S4 123.8(6) . .
S3 C14 S4 113.8(4) . .
C14 C15 Se5 123.0(6) . .
C14 C15 Se6 121.9(6) . .
Se5 C15 Se6 115.0(4) . .
C17 C16 S7 124.7(5) . .
C17 C16 Se5 118.9(5) . .
S7 C16 Se5 116.4(4) . .
C16 C17 S8 127.8(5) . .
C16 C17 Se6 118.7(5) . .
S8 C17 Se6 113.5(4) . .
C19 C18 S7 114.0(6) . .
C19 C18 H18A 108.8 . .
S7 C18 H18A 108.8 . .
C19 C18 H18B 108.8 . .
S7 C18 H18B 108.8 . .
H18A C18 H18B 107.7 . .
C18 C19 S8 116.3(6) . .
C18 C19 H19A 108.2 . .
S8 C19 H19A 108.2 . .
C18 C19 H19B 108.2 . .
S8 C19 H19B 108.2 . .
H19A C19 H19B 107.4 . .
C14 S3 C12 96.3(3) . .
C13 S4 C14 95.9(3) . .
C16 S7 C18 96.4(4) . .
C17 S8 C19 105.0(4) . .
C1 N1 C9 119.4(6) . .
C1 N1 Ga 120.6(5) . .
C9 N1 Ga 119.8(4) . .
C10 N2 Ga 165.6(6) . .
C11 N3 Ga 174.0(5) . .
C15 Se5 C16 92.4(3) . .
C15 Se6 C17 92.6(3) . .

loop_
_geom_bond_atom_site_label_1
_geom_bond_atom_site_label_2
_geom_bond_distance
_geom_bond_site_symmetry_2
Ga N3 2.008(6) 2
Ga N3 2.008(6) .
Ga N2 2.009(6) .
Ga N2 2.009(6) 2
Ga N1 2.089(5) 2
Ga N1 2.089(5) .
C1 N1 1.313(8) .
C1 C2 1.429(9) .
C1 H1 0.9300 .
C2 C7 1.382(10) .
C2 C3 1.410(10) .
C3 C4 1.383(11) .
C3 H3 0.9300 .
C4 C5 1.415(12) .
C4 H4 0.9300 .
C5 C6 1.351(12) .
C5 H5 0.9300 .
C6 C7 1.419(9) .
C6 H6 0.9300 .
C7 C8 1.417(10) .
C8 C9 1.347(10) .
C8 H8 0.9300 .
C9 N1 1.374(9) .
C9 H9 0.9300 .
C10 N2 1.157(9) .
C10 S1 1.621(7) .
C11 N3 1.164(9) .
C11 S2 1.612(6) .
C12 C13 1.334(10) .
C12 S3 1.748(7) .
C12 I1 2.094(7) .
C13 S4 1.743(7) .
C13 I2 2.084(6) .
C14 C15 1.360(10) .
C14 S3 1.738(8) .
C14 S4 1.744(7) .
C15 Se5 1.878(7) .
C15 Se6 1.882(8) .
C16 C17 1.339(10) .
C16 S7 1.759(7) .
C16 Se5 1.906(7) .
C17 S8 1.738(7) .
C17 Se6 1.893(7) .
C18 C19 1.500(13) .
C18 S7 1.796(8) .
C18 H18A 0.9700 .
C18 H18B 0.9700 .
C19 S8 1.780(9) .
C19 H19A 0.9700 .
C19 H19B 0.9700 .
